data_1506954
loop_
_publ_author_name
'Wu, Hai-Chen'
'Yu, Jin-Quan'
'Spencer, Jonathan B.'

_publ_section_title
;
 Stereospecific deoxygenation of phosphine oxides with retention of
 configuration using triphenylphosphine or triethyl phosphite as an oxygen
 acceptor.
;
_journal_issue 25
_journal_name_full 'Organic letters'
_journal_page_first 4675
_journal_page_last 4678
_journal_paper_doi 10.1021/ol048227c
_journal_volume 6
_journal_year 2004
_chemical_formula_moiety 'C48 H28 F12 O2 P2'
_chemical_formula_sum 'C48 H28 F12 O2 P2'
_chemical_formula_weight 926.64
_chemical_name_systematic
; 
 ? 
;
_space_group_IT_number 15
_symmetry_cell_setting monoclinic
_symmetry_space_group_name_Hall '-C 2yc'
_symmetry_space_group_name_H-M 'C 1 2/c 1'
_atom_sites_solution_hydrogens geom
_atom_sites_solution_primary direct
_atom_sites_solution_secondary difmap
_audit_creation_method SHELXL-97
_cell_angle_alpha 90.00
_cell_angle_beta 109.824(2)
_cell_angle_gamma 90.00
_cell_formula_units_Z 4
_cell_length_a 28.7227(13)
_cell_length_b 8.4943(4)
_cell_length_c 17.9976(10)
_cell_measurement_reflns_used 9783
_cell_measurement_temperature 180(2)
_cell_measurement_theta_max 25.03
_cell_measurement_theta_min 1.00
_cell_volume 4130.8(4)
_computing_cell_refinement 'HKL Scalepack (Otwinowski & Minor 1997)'
_computing_data_collection 'Collect (Nonius B.V. 1998)'
_computing_data_reduction
;
 HKL Denzo and Scalepack (Otwinowski & Minor 1997)
;
_computing_publication_material 'SHELXL-97 (Sheldrick 1997)'
_computing_structure_refinement 'SHELXL-97 (Sheldrick 1997)'
_computing_structure_solution 'SIR-92 (Altomare et al. 1994)'
_diffrn_ambient_temperature 180(2)
_diffrn_measured_fraction_theta_full 0.982
_diffrn_measured_fraction_theta_max 0.982
_diffrn_measurement_device_type 'Nonius Kappa CCD'
_diffrn_measurement_method 'Thin slice \w and \f scans'
_diffrn_radiation_source 'fine-focus sealed tube'
_diffrn_radiation_type MoK\a
_diffrn_radiation_wavelength 0.71073
_diffrn_reflns_av_R_equivalents 0.0873
_diffrn_reflns_av_sigmaI/netI 0.1100
_diffrn_reflns_limit_h_max 32
_diffrn_reflns_limit_h_min -33
_diffrn_reflns_limit_k_max 9
_diffrn_reflns_limit_k_min -9
_diffrn_reflns_limit_l_max 21
_diffrn_reflns_limit_l_min -17
_diffrn_reflns_number 9788
_diffrn_reflns_theta_full 25.03
_diffrn_reflns_theta_max 25.03
_diffrn_reflns_theta_min 3.60
_diffrn_standards_number 0
_exptl_absorpt_coefficient_mu 0.201
_exptl_absorpt_correction_T_max 0.978
_exptl_absorpt_correction_T_min 0.904
_exptl_absorpt_correction_type multi-scan
_exptl_absorpt_process_details
;
multi-scan from symmetry-related measurements 
 Sortav (Blessing 1995)
;
_exptl_crystal_density_diffrn 1.490
_exptl_crystal_density_method 'not measured'
_exptl_crystal_F_000 1880
_exptl_crystal_size_max 0.35
_exptl_crystal_size_mid 0.12
_exptl_crystal_size_min 0.12
_refine_diff_density_max 0.624
_refine_diff_density_min -0.464
_refine_diff_density_rms 0.121
_refine_ls_extinction_coef 0.0031(9)
_refine_ls_extinction_expression Fc^*^=kFc[1+0.001xFc^2^\l^3^/sin(2\q)]^-1/4^
_refine_ls_extinction_method SHELXL
_refine_ls_goodness_of_fit_ref 1.089
_refine_ls_hydrogen_treatment mixed
_refine_ls_matrix_type full
_refine_ls_number_parameters 290
_refine_ls_number_reflns 3577
_refine_ls_number_restraints 0
_refine_ls_restrained_S_all 1.089
_refine_ls_R_factor_all 0.1205
_refine_ls_R_factor_gt 0.0656
_refine_ls_shift/su_max 0.000
_refine_ls_shift/su_mean 0.000
_refine_ls_structure_factor_coef Fsqd
_refine_ls_weighting_details 'calc w=1/[\s^2^(Fo^2^)+(0.1015P)^2^+5.6391P] where P=(Fo^2^+2Fc^2^)/3'
_refine_ls_weighting_scheme calc
_refine_ls_wR_factor_gt 0.1655
_refine_ls_wR_factor_ref 0.2044
_reflns_number_gt 2305
_reflns_number_total 3577
_reflns_threshold_expression >2sigma(I)
_cod_data_source_file ol048227csi20040902_075149.cif
_cod_data_source_block sp0207
_cod_depositor_comments
;
The following automatic conversions were performed:

'_symmetry_cell_setting' value 'Monoclinic' changed to 'monoclinic'
according to /home/saulius/struct/CIF-dictionaries/cif_core.dic
dictionary named 'cif_core.dic' version 2.4.1 from 2010-06-29.

Automatic conversion script
Id: cif_fix_values 1715 2011-07-08 13:25:40Z adriana 
;
_cod_original_sg_symbol_H-M C2/c
_cod_database_code 1506954

loop_
_symmetry_equiv_pos_as_xyz
'x, y, z'
'-x, y, -z+1/2'
'x+1/2, y+1/2, z'
'-x+1/2, y+1/2, -z+1/2'
'-x, -y, -z'
'x, -y, z-1/2'
'-x+1/2, -y+1/2, -z'
'x+1/2, -y+1/2, z-1/2'

loop_
_atom_site_label
_atom_site_type_symbol
_atom_site_fract_x
_atom_site_fract_y
_atom_site_fract_z
_atom_site_U_iso_or_equiv
_atom_site_adp_type
_atom_site_occupancy
_atom_site_symmetry_multiplicity
_atom_site_calc_flag
_atom_site_refinement_flags
P1 P 0.42514(4) 0.33075(12) 0.22301(6) 0.0362(4) Uani 1 1 d .
O1 O 0.45926(9) 0.2569(3) 0.29547(15) 0.0444(7) Uani 1 1 d .
C1 C 0.48902(14) 0.5657(4) 0.2057(2) 0.0372(9) Uani 1 1 d .
C2 C 0.45135(14) 0.4610(4) 0.1671(2) 0.0372(9) Uani 1 1 d .
C3 C 0.43287(15) 0.4578(5) 0.0834(2) 0.0432(10) Uani 1 1 d .
H3 H 0.4068 0.3878 0.0566 0.052 Uiso 1 1 calc R
C4 C 0.45244(16) 0.5550(5) 0.0410(2) 0.0488(11) Uani 1 1 d .
H4 H 0.4404 0.5483 -0.0150 0.059 Uiso 1 1 calc R
C5 C 0.51008(19) 0.7678(5) 0.0350(3) 0.0578(13) Uani 1 1 d .
H5 H 0.4987 0.7633 -0.0210 0.069 Uiso 1 1 calc R
C6 C 0.5459(2) 0.8743(6) 0.0734(3) 0.0655(14) Uani 1 1 d .
H6 H 0.5591 0.9427 0.0438 0.079 Uiso 1 1 calc R
C7 C 0.56296(19) 0.8834(5) 0.1550(3) 0.0610(14) Uani 1 1 d .
H7 H 0.5873 0.9595 0.1809 0.073 Uiso 1 1 calc R
C8 C 0.54517(18) 0.7839(5) 0.1985(3) 0.0529(12) Uani 1 1 d .
H8 H 0.5576 0.7907 0.2545 0.063 Uiso 1 1 calc R
C9 C 0.50856(15) 0.6711(4) 0.1617(2) 0.0394(10) Uani 1 1 d .
C10 C 0.48970(17) 0.6640(5) 0.0776(3) 0.0450(11) Uani 1 1 d .
C11 C 0.39173(14) 0.1843(5) 0.1515(2) 0.0384(9) Uani 1 1 d .
C12 C 0.41947(15) 0.0694(5) 0.1312(2) 0.0454(10) Uani 1 1 d .
H12 H 0.4545 0.0692 0.1551 0.054 Uiso 1 1 calc R
C13 C 0.39664(16) -0.0443(5) 0.0765(2) 0.0471(10) Uani 1 1 d .
H13 H 0.4159 -0.1230 0.0630 0.056 Uiso 1 1 calc R
C14 C 0.34564(16) -0.0441(5) 0.0413(2) 0.0437(10) Uani 1 1 d .
C15 C 0.31737(16) 0.0681(5) 0.0618(3) 0.0535(12) Uani 1 1 d .
H15 H 0.2824 0.0676 0.0380 0.064 Uiso 1 1 calc R
C16 C 0.34055(15) 0.1814(5) 0.1174(3) 0.0510(11) Uani 1 1 d .
H16 H 0.3212 0.2578 0.1323 0.061 Uiso 1 1 calc R
C17 C 0.32158(19) -0.1642(5) -0.0204(3) 0.0543(12) Uani 1 1 d .
F17C F 0.34380(14) -0.1749(4) -0.07451(18) 0.0928(11) Uani 1 1 d .
F17B F 0.32343(15) -0.3089(3) 0.00886(17) 0.0928(11) Uani 1 1 d .
F17A F 0.27464(12) -0.1340(4) -0.06053(17) 0.0866(10) Uani 1 1 d .
C18 C 0.37982(14) 0.4528(4) 0.2449(2) 0.0374(9) Uani 1 1 d .
C19 C 0.35244(16) 0.5688(5) 0.1941(2) 0.0526(12) Uani 1 1 d .
H19 H 0.3554 0.5816 0.1434 0.063 Uiso 1 1 calc R
C20 C 0.32112(17) 0.6654(6) 0.2169(3) 0.0569(12) Uani 1 1 d .
H20 H 0.3026 0.7446 0.1820 0.068 Uiso 1 1 calc R
C21 C 0.31681(15) 0.6466(5) 0.2908(3) 0.0482(11) Uani 1 1 d .
C22 C 0.34321(17) 0.5308(5) 0.3412(3) 0.0538(12) Uani 1 1 d .
H22 H 0.3399 0.5176 0.3916 0.065 Uiso 1 1 calc R
C23 C 0.37459(15) 0.4340(5) 0.3183(2) 0.0428(10) Uani 1 1 d .
H23 H 0.3927 0.3540 0.3530 0.051 Uiso 1 1 calc R
C24 C 0.2832(2) 0.7551(8) 0.3140(4) 0.0787(17) Uani 1 1 d .
F24C F 0.28205(19) 0.7331(7) 0.3840(3) 0.155(2) Uani 1 1 d .
F24B F 0.2942(3) 0.8996(6) 0.3119(5) 0.222(4) Uani 1 1 d .
F24A F 0.23818(16) 0.7498(8) 0.2701(3) 0.169(3) Uani 1 1 d .

loop_
_atom_site_aniso_label
_atom_site_aniso_U_11
_atom_site_aniso_U_22
_atom_site_aniso_U_33
_atom_site_aniso_U_23
_atom_site_aniso_U_13
_atom_site_aniso_U_12
P1 0.0351(6) 0.0422(6) 0.0315(6) 0.0039(4) 0.0115(4) 0.0021(5)
O1 0.0396(15) 0.0479(16) 0.0421(16) 0.0106(13) 0.0094(13) -0.0011(13)
C1 0.049(2) 0.032(2) 0.036(2) 0.0031(17) 0.0230(19) 0.0085(19)
C2 0.039(2) 0.040(2) 0.036(2) 0.0063(17) 0.0172(17) 0.0094(18)
C3 0.044(2) 0.054(2) 0.033(2) 0.0039(18) 0.0142(18) 0.012(2)
C4 0.056(3) 0.059(3) 0.035(2) 0.010(2) 0.020(2) 0.020(2)
C5 0.082(3) 0.050(3) 0.061(3) 0.018(2) 0.049(3) 0.025(3)
C6 0.097(4) 0.042(3) 0.083(4) 0.016(3) 0.064(3) 0.006(3)
C7 0.085(4) 0.039(2) 0.081(4) 0.004(2) 0.058(3) -0.001(2)
C8 0.078(3) 0.039(2) 0.056(3) -0.001(2) 0.041(3) 0.000(2)
C9 0.053(2) 0.033(2) 0.040(2) 0.0043(17) 0.0264(19) 0.010(2)
C10 0.060(3) 0.038(2) 0.051(3) 0.012(2) 0.038(2) 0.022(2)
C11 0.040(2) 0.044(2) 0.034(2) 0.0032(17) 0.0152(17) 0.0065(19)
C12 0.040(2) 0.049(2) 0.046(2) 0.007(2) 0.0132(19) 0.007(2)
C13 0.054(3) 0.048(2) 0.041(2) 0.0020(19) 0.019(2) 0.011(2)
C14 0.056(3) 0.045(2) 0.032(2) 0.0041(18) 0.0172(19) 0.000(2)
C15 0.038(2) 0.067(3) 0.053(3) -0.011(2) 0.013(2) 0.000(2)
C16 0.042(2) 0.059(3) 0.051(3) -0.016(2) 0.016(2) 0.004(2)
C17 0.067(3) 0.053(3) 0.040(2) 0.001(2) 0.015(2) 0.000(2)
F17C 0.129(3) 0.098(2) 0.0653(19) -0.0344(17) 0.050(2) -0.018(2)
F17B 0.144(3) 0.0530(17) 0.0584(18) 0.0008(14) 0.0050(18) -0.0183(19)
F17A 0.078(2) 0.089(2) 0.069(2) -0.0277(16) -0.0073(16) -0.0028(17)
C18 0.037(2) 0.042(2) 0.030(2) 0.0002(17) 0.0089(17) -0.0039(18)
C19 0.058(3) 0.067(3) 0.035(2) 0.009(2) 0.019(2) 0.019(2)
C20 0.054(3) 0.066(3) 0.049(3) 0.006(2) 0.015(2) 0.019(2)
C21 0.041(2) 0.056(3) 0.050(3) -0.013(2) 0.019(2) 0.000(2)
C22 0.064(3) 0.064(3) 0.040(2) -0.004(2) 0.026(2) -0.004(3)
C23 0.050(2) 0.047(2) 0.034(2) 0.0015(18) 0.0175(19) -0.001(2)
C24 0.078(4) 0.084(4) 0.087(4) -0.031(3) 0.045(3) -0.004(3)
F24C 0.173(4) 0.225(5) 0.093(3) 0.008(3) 0.079(3) 0.108(4)
F24B 0.257(7) 0.095(3) 0.431(11) -0.075(5) 0.269(8) -0.010(4)
F24A 0.087(3) 0.260(6) 0.147(4) -0.067(4) 0.025(3) 0.082(4)

loop_
_atom_type_symbol
_atom_type_description
_atom_type_scat_dispersion_real
_atom_type_scat_dispersion_imag
_atom_type_scat_source
C C 0.0033 0.0016 'International Tables Vol C Tables 4.2.6.8 and 6.1.1.4'
H H 0.0000 0.0000 'International Tables Vol C Tables 4.2.6.8 and 6.1.1.4'
O O 0.0106 0.0060 'International Tables Vol C Tables 4.2.6.8 and 6.1.1.4'
F F 0.0171 0.0103 'International Tables Vol C Tables 4.2.6.8 and 6.1.1.4'
P P 0.1023 0.0942 'International Tables Vol C Tables 4.2.6.8 and 6.1.1.4'

loop_
_geom_angle_atom_site_label_1
_geom_angle_atom_site_label_2
_geom_angle_atom_site_label_3
_geom_angle
_geom_angle_site_symmetry_3
O1 P1 C18 111.21(17) .
O1 P1 C11 111.56(17) .
C18 P1 C11 107.51(17) .
O1 P1 C2 118.05(16) .
C18 P1 C2 103.58(17) .
C11 P1 C2 104.10(18) .
C2 C1 C9 120.6(3) .
C2 C1 C1 120.3(3) 2_655
C9 C1 C1 119.0(3) 2_655
C1 C2 C3 119.4(4) .
C1 C2 P1 120.7(3) .
C3 C2 P1 119.9(3) .
C4 C3 C2 120.3(4) .
C4 C3 H3 119.8 .
C2 C3 H3 119.8 .
C3 C4 C10 122.0(4) .
C3 C4 H4 119.0 .
C10 C4 H4 119.0 .
C6 C5 C10 121.0(5) .
C6 C5 H5 119.5 .
C10 C5 H5 119.5 .
C5 C6 C7 120.6(4) .
C5 C6 H6 119.7 .
C7 C6 H6 119.7 .
C8 C7 C6 120.5(5) .
C8 C7 H7 119.8 .
C6 C7 H7 119.8 .
C7 C8 C9 121.1(4) .
C7 C8 H8 119.5 .
C9 C8 H8 119.5 .
C8 C9 C10 118.8(4) .
C8 C9 C1 122.3(4) .
C10 C9 C1 118.8(4) .
C4 C10 C5 123.1(4) .
C4 C10 C9 118.9(4) .
C5 C10 C9 118.0(4) .
C12 C11 C16 119.2(4) .
C12 C11 P1 117.2(3) .
C16 C11 P1 123.6(3) .
C13 C12 C11 120.4(4) .
C13 C12 H12 119.8 .
C11 C12 H12 119.8 .
C12 C13 C14 120.0(4) .
C12 C13 H13 120.0 .
C14 C13 H13 120.0 .
C15 C14 C13 120.4(4) .
C15 C14 C17 120.3(4) .
C13 C14 C17 119.3(4) .
C14 C15 C16 119.4(4) .
C14 C15 H15 120.3 .
C16 C15 H15 120.3 .
C15 C16 C11 120.6(4) .
C15 C16 H16 119.7 .
C11 C16 H16 119.7 .
F17A C17 F17B 107.0(4) .
F17A C17 F17C 105.4(4) .
F17B C17 F17C 105.1(4) .
F17A C17 C14 113.8(4) .
F17B C17 C14 113.0(4) .
F17C C17 C14 111.9(4) .
C23 C18 C19 119.1(4) .
C23 C18 P1 117.3(3) .
C19 C18 P1 123.4(3) .
C20 C19 C18 120.5(4) .
C20 C19 H19 119.8 .
C18 C19 H19 119.8 .
C19 C20 C21 119.7(4) .
C19 C20 H20 120.1 .
C21 C20 H20 120.1 .
C22 C21 C20 120.4(4) .
C22 C21 C24 121.3(4) .
C20 C21 C24 118.3(4) .
C21 C22 C23 119.8(4) .
C21 C22 H22 120.1 .
C23 C22 H22 120.1 .
C22 C23 C18 120.5(4) .
C22 C23 H23 119.7 .
C18 C23 H23 119.7 .
F24A C24 F24B 103.1(7) .
F24A C24 F24C 104.3(6) .
F24B C24 F24C 105.0(6) .
F24A C24 C21 115.0(5) .
F24B C24 C21 113.4(5) .
F24C C24 C21 114.8(6) .

loop_
_geom_bond_atom_site_label_1
_geom_bond_atom_site_label_2
_geom_bond_distance
_geom_bond_site_symmetry_2
P1 O1 1.479(3) .
P1 C18 1.809(4) .
P1 C11 1.812(4) .
P1 C2 1.821(4) .
C1 C2 1.391(5) .
C1 C9 1.431(5) .
C1 C1 1.503(7) 2_655
C2 C3 1.418(5) .
C3 C4 1.368(6) .
C3 H3 0.9500 .
C4 C10 1.400(6) .
C4 H4 0.9500 .
C5 C6 1.368(7) .
C5 C10 1.418(6) .
C5 H5 0.9500 .
C6 C7 1.383(7) .
C6 H6 0.9500 .
C7 C8 1.363(6) .
C7 H7 0.9500 .
C8 C9 1.411(6) .
C8 H8 0.9500 .
C9 C10 1.425(6) .
C11 C12 1.385(5) .
C11 C16 1.388(6) .
C12 C13 1.376(6) .
C12 H12 0.9500 .
C13 C14 1.385(6) .
C13 H13 0.9500 .
C14 C15 1.380(6) .
C14 C17 1.493(6) .
C15 C16 1.385(6) .
C15 H15 0.9500 .
C16 H16 0.9500 .
C17 F17A 1.321(5) .
C17 F17B 1.331(5) .
C17 F17C 1.337(6) .
C18 C23 1.388(5) .
C18 C19 1.392(5) .
C19 C20 1.378(6) .
C19 H19 0.9500 .
C20 C21 1.387(6) .
C20 H20 0.9500 .
C21 C22 1.378(6) .
C21 C24 1.493(7) .
C22 C23 1.383(6) .
C22 H22 0.9500 .
C23 H23 0.9500 .
C24 F24A 1.268(7) .
C24 F24B 1.271(7) .
C24 F24C 1.284(7) .

loop_
_geom_torsion_atom_site_label_1
_geom_torsion_atom_site_label_2
_geom_torsion_atom_site_label_3
_geom_torsion_atom_site_label_4
_geom_torsion
_geom_torsion_site_symmetry_1
C9 C1 C2 C3 1.0(5) .
C1 C1 C2 C3 -176.9(3) 2_655
C9 C1 C2 P1 -178.2(3) .
C1 C1 C2 P1 3.9(5) 2_655
O1 P1 C2 C1 -40.2(4) .
C18 P1 C2 C1 83.2(3) .
C11 P1 C2 C1 -164.5(3) .
O1 P1 C2 C3 140.6(3) .
C18 P1 C2 C3 -96.0(3) .
C11 P1 C2 C3 16.4(3) .
C1 C2 C3 C4 1.0(6) .
P1 C2 C3 C4 -179.8(3) .
C2 C3 C4 C10 -2.3(6) .
C10 C5 C6 C7 -0.1(7) .
C5 C6 C7 C8 1.4(7) .
C6 C7 C8 C9 -0.9(7) .
C7 C8 C9 C10 -0.9(6) .
C7 C8 C9 C1 -179.7(4) .
C2 C1 C9 C8 177.0(4) .
C1 C1 C9 C8 -5.0(6) 2_655
C2 C1 C9 C10 -1.7(5) .
C1 C1 C9 C10 176.2(3) 2_655
C3 C4 C10 C5 -179.0(4) .
C3 C4 C10 C9 1.5(6) .
C6 C5 C10 C4 178.8(4) .
C6 C5 C10 C9 -1.6(6) .
C8 C9 C10 C4 -178.3(4) .
C1 C9 C10 C4 0.5(5) .
C8 C9 C10 C5 2.2(5) .
C1 C9 C10 C5 -179.0(3) .
O1 P1 C11 C12 -52.6(3) .
C18 P1 C11 C12 -174.8(3) .
C2 P1 C11 C12 75.8(3) .
O1 P1 C11 C16 126.9(4) .
C18 P1 C11 C16 4.7(4) .
C2 P1 C11 C16 -104.8(4) .
C16 C11 C12 C13 1.4(6) .
P1 C11 C12 C13 -179.1(3) .
C11 C12 C13 C14 0.2(6) .
C12 C13 C14 C15 -1.2(6) .
C12 C13 C14 C17 177.4(4) .
C13 C14 C15 C16 0.6(6) .
C17 C14 C15 C16 -178.0(4) .
C14 C15 C16 C11 1.0(7) .
C12 C11 C16 C15 -2.0(6) .
P1 C11 C16 C15 178.6(3) .
C15 C14 C17 F17A 11.4(6) .
C13 C14 C17 F17A -167.2(4) .
C15 C14 C17 F17B -110.9(5) .
C13 C14 C17 F17B 70.5(5) .
C15 C14 C17 F17C 130.7(4) .
C13 C14 C17 F17C -47.9(5) .
O1 P1 C18 C23 -14.8(4) .
C11 P1 C18 C23 107.6(3) .
C2 P1 C18 C23 -142.6(3) .
O1 P1 C18 C19 161.5(3) .
C11 P1 C18 C19 -76.1(4) .
C2 P1 C18 C19 33.7(4) .
C23 C18 C19 C20 1.0(6) .
P1 C18 C19 C20 -175.2(4) .
C18 C19 C20 C21 -0.1(7) .
C19 C20 C21 C22 -0.8(7) .
C19 C20 C21 C24 179.0(5) .
C20 C21 C22 C23 0.7(7) .
C24 C21 C22 C23 -179.0(4) .
C21 C22 C23 C18 0.2(6) .
C19 C18 C23 C22 -1.0(6) .
P1 C18 C23 C22 175.4(3) .
C22 C21 C24 F24A -119.7(7) .
C20 C21 C24 F24A 60.6(8) .
C22 C21 C24 F24B 122.1(7) .
C20 C21 C24 F24B -57.6(8) .
C22 C21 C24 F24C 1.3(8) .
C20 C21 C24 F24C -178.4(5) .
